data_1508053
loop_
_publ_author_name
'Xiong, Yun'
'Yao, Shenglai'
'M\"uller, Robert'
'Kaupp, Martin'
'Driess, Matthias'

_publ_section_title
;
 From silicon(II)-based dioxygen activation to adducts of elusive
 dioxasiliranes and sila-ureas stable at room temperature.
;
_journal_issue 7
_journal_name_full 'Nature chemistry'
_journal_page_first 577
_journal_page_last 580
_journal_paper_doi 10.1038/nchem.666
_journal_volume 2
_journal_year 2010
_chemical_formula_sum 'C40 H60 N4 O2 Si'
_chemical_formula_weight 657.01
_chemical_name_systematic
; 
 1,2-dioxa-4,8-diaza-3-sila-spiro[2.5]oct-5-ene,
3-[1,3-dihydro-1,3- bis(1-methylethyl)-
4,5-dimethyl-2H-imidazol-2-ylidene)]-4,8-
Bis-[2,6- bis(1-methylethyl)phenyl]-5-methyl-7-methylene- 
;
_space_group_IT_number 14
_symmetry_cell_setting monoclinic
_symmetry_space_group_name_Hall '-P 2yn'
_symmetry_space_group_name_H-M 'P 1 21/n 1'
_atom_sites_solution_hydrogens geom
_atom_sites_solution_primary direct
_atom_sites_solution_secondary difmap
_audit_creation_method
;
CrysAlis RED, Oxford Diffraction Ltd.,
Version 1.171.31.8 (release 12-01-2007 CrysAlis171 .NET)
(compiled Jan 12 2007,17:49:11)
;
_cell_angle_alpha 90.00
_cell_angle_beta 105.754(3)
_cell_angle_gamma 90.00
_cell_formula_units_Z 4
_cell_length_a 13.1928(3)
_cell_length_b 20.6445(6)
_cell_length_c 15.0686(4)
_cell_measurement_reflns_used 5845
_cell_measurement_temperature 150(2)
_cell_measurement_theta_max 32.4567
_cell_measurement_theta_min 2.9696
_cell_volume 3949.90(19)
_computing_cell_refinement
;
CrysAlis RED, Oxford Diffraction Ltd.,
Version 1.171.31.8 (release 12-01-2007 CrysAlis171 .NET)
(compiled Jan 12 2007,17:49:11)
;
_computing_data_collection
;
CrysAlis CCD, Oxford Diffraction Ltd.,
Version 1.171.31.8 (release 12-01-2007 CrysAlis171 .NET)
(compiled Jan 12 2007,17:49:11)
;
_computing_data_reduction
;
CrysAlis RED, Oxford Diffraction Ltd.,
Version 1.171.31.8 (release 12-01-2007 CrysAlis171 .NET)
(compiled Jan 12 2007,17:49:11)
;
_computing_publication_material 'SHELXL-97 (Sheldrick, 1997)'
_computing_structure_refinement 'SHELXL-97 (Sheldrick, 1997)'
_computing_structure_solution 'SHELXS-97 (Sheldrick, 1990)'
_diffrn_ambient_temperature 150(2)
_diffrn_measured_fraction_theta_full 0.997
_diffrn_measured_fraction_theta_max 0.997
_diffrn_measurement_device_type 'Oxford Diffraction Xcalibur S Sapphire'
_diffrn_measurement_method \w
_diffrn_radiation_monochromator graphite
_diffrn_radiation_source 'Enhance (Mo) X-ray Source'
_diffrn_radiation_type MoK\a
_diffrn_radiation_wavelength 0.71073
_diffrn_reflns_av_R_equivalents 0.0480
_diffrn_reflns_av_sigmaI/netI 0.0783
_diffrn_reflns_limit_h_max 15
_diffrn_reflns_limit_h_min -15
_diffrn_reflns_limit_k_max 24
_diffrn_reflns_limit_k_min -24
_diffrn_reflns_limit_l_max 17
_diffrn_reflns_limit_l_min -17
_diffrn_reflns_number 18474
_diffrn_reflns_theta_full 25.00
_diffrn_reflns_theta_max 25.00
_diffrn_reflns_theta_min 2.98
_exptl_absorpt_coefficient_mu 0.096
_exptl_absorpt_correction_T_max 1.00000
_exptl_absorpt_correction_T_min 0.97426
_exptl_absorpt_correction_type multi-scan
_exptl_absorpt_process_details
;
CrysAlis RED, Oxford Diffraction Ltd.,
Version 1.171.32.24 (release 21-04-2008 CrysAlis171 .NET)
(compiled Apr 21 2008,18:23:10)
Empirical absorption correction using spherical harmonics,
 implemented in SCALE3 ABSPACK scaling algorithm.
;
_exptl_crystal_colour colorless
_exptl_crystal_density_diffrn 1.105
_exptl_crystal_density_method 'not measured'
_exptl_crystal_description prism
_exptl_crystal_F_000 1432
_exptl_crystal_size_max 0.24
_exptl_crystal_size_mid 0.13
_exptl_crystal_size_min 0.11
_refine_diff_density_max 0.516
_refine_diff_density_min -0.269
_refine_diff_density_rms 0.043
_refine_ls_extinction_method none
_refine_ls_goodness_of_fit_ref 1.021
_refine_ls_hydrogen_treatment constr
_refine_ls_matrix_type full
_refine_ls_number_parameters 439
_refine_ls_number_reflns 6935
_refine_ls_number_restraints 15
_refine_ls_restrained_S_all 1.027
_refine_ls_R_factor_all 0.1211
_refine_ls_R_factor_gt 0.0675
_refine_ls_shift/su_max 0.000
_refine_ls_shift/su_mean 0.000
_refine_ls_structure_factor_coef Fsqd
_refine_ls_weighting_details 'calc w=1/[\s^2^(Fo^2^)+(0.0749P)^2^+0.6897P] where P=(Fo^2^+2Fc^2^)/3'
_refine_ls_weighting_scheme calc
_refine_ls_wR_factor_gt 0.1376
_refine_ls_wR_factor_ref 0.1559
_reflns_number_gt 4468
_reflns_number_total 6935
_reflns_threshold_expression >2sigma(I)
_cod_data_source_file nchem.666-s2.cif
_cod_data_source_block 2a
_cod_original_cell_volume 3949.90(18)
_cod_original_sg_symbol_H-M P21/n
_cod_database_code 1508053

loop_
_symmetry_equiv_pos_as_xyz
'x, y, z'
'-x+1/2, y+1/2, -z+1/2'
'-x, -y, -z'
'x-1/2, -y-1/2, z-1/2'

loop_
_atom_site_label
_atom_site_type_symbol
_atom_site_fract_x
_atom_site_fract_y
_atom_site_fract_z
_atom_site_U_iso_or_equiv
_atom_site_adp_type
_atom_site_occupancy
_atom_site_symmetry_multiplicity
_atom_site_calc_flag
_atom_site_refinement_flags
Si1 Si 0.54098(5) 0.17180(4) 0.28104(5) 0.0245(2) Uani 1 1 d .
O1 O 0.52138(15) 0.15258(10) 0.16917(13) 0.0407(5) Uani 1 1 d .
O2 O 0.45916(14) 0.21113(10) 0.19114(13) 0.0349(5) Uani 1 1 d .
N1 N 0.59582(16) 0.09433(12) 0.32331(15) 0.0313(6) Uani 1 1 d .
N2 N 0.46442(16) 0.18492(11) 0.35906(15) 0.0281(6) Uani 1 1 d .
N3 N 0.73584(16) 0.24041(12) 0.39113(15) 0.0289(6) Uani 1 1 d .
N4 N 0.70718(16) 0.25754(12) 0.24492(15) 0.0302(6) Uani 1 1 d .
C1 C 0.6332(3) 0.00527(18) 0.4337(3) 0.0653(11) Uani 1 1 d .
H1A H 0.6658 -0.0186 0.3951 0.078 Uiso 1 1 calc R
H1B H 0.6291 -0.0125 0.4907 0.078 Uiso 1 1 calc R
C2 C 0.5926(2) 0.06467(16) 0.4073(2) 0.0385(8) Uani 1 1 d .
C3 C 0.5431(2) 0.10000(16) 0.4655(2) 0.0389(8) Uani 1 1 d .
H3 H 0.5542 0.0837 0.5264 0.047 Uiso 1 1 calc R
C4 C 0.4830(2) 0.15326(16) 0.44533(19) 0.0343(7) Uani 1 1 d .
C5 C 0.4401(3) 0.1839(2) 0.5160(2) 0.0550(10) Uani 1 1 d .
H5A H 0.4576 0.1572 0.5719 0.083 Uiso 1 1 calc R
H5B H 0.3635 0.1876 0.4925 0.083 Uiso 1 1 calc R
H5C H 0.4709 0.2271 0.5305 0.083 Uiso 1 1 calc R
C6 C 0.6345(2) 0.05200(14) 0.2626(2) 0.0354(7) Uani 1 1 d .
C7 C 0.7430(2) 0.04724(16) 0.2699(2) 0.0380(8) Uani 1 1 d .
C8 C 0.7764(3) 0.00483(18) 0.2122(2) 0.0514(10) Uani 1 1 d .
H8 H 0.8495 0.0015 0.2171 0.062 Uiso 1 1 calc R
C9 C 0.7065(3) -0.03254(19) 0.1483(3) 0.0645(11) Uani 1 1 d .
H9 H 0.7307 -0.0613 0.1093 0.077 Uiso 1 1 calc R
C10 C 0.5996(3) -0.02726(18) 0.1420(3) 0.0626(11) Uani 1 1 d .
H10 H 0.5508 -0.0527 0.0977 0.075 Uiso 1 1 calc R
C11 C 0.5627(2) 0.01393(16) 0.1982(2) 0.0449(9) Uani 1 1 d .
C12 C 0.4445(2) 0.01410(17) 0.1908(3) 0.0557(10) Uani 1 1 d U
H12 H 0.4300 0.0535 0.2239 0.067 Uiso 1 1 calc R
C13 C 0.4159(3) -0.0438(2) 0.2397(5) 0.117(2) Uani 1 1 d U
H13A H 0.4199 -0.0831 0.2043 0.175 Uiso 1 1 calc R
H13B H 0.3441 -0.0386 0.2454 0.175 Uiso 1 1 calc R
H13C H 0.4652 -0.0474 0.3012 0.175 Uiso 1 1 calc R
C14 C 0.3791(3) 0.0200(3) 0.0910(3) 0.1007(16) Uani 1 1 d U
H14A H 0.4038 0.0571 0.0621 0.151 Uiso 1 1 calc R
H14B H 0.3049 0.0263 0.0892 0.151 Uiso 1 1 calc R
H14C H 0.3863 -0.0196 0.0575 0.151 Uiso 1 1 calc R
C15 C 0.8261(2) 0.08517(17) 0.3400(2) 0.0441(9) Uani 1 1 d .
H15 H 0.7891 0.1155 0.3726 0.053 Uiso 1 1 calc R
C16 C 0.8948(3) 0.12540(19) 0.2947(3) 0.0601(11) Uani 1 1 d .
H16A H 0.9370 0.0966 0.2673 0.090 Uiso 1 1 calc R
H16B H 0.9416 0.1529 0.3412 0.090 Uiso 1 1 calc R
H16C H 0.8500 0.1526 0.2465 0.090 Uiso 1 1 calc R
C17 C 0.8961(3) 0.0400(2) 0.4125(3) 0.0713(12) Uani 1 1 d .
H17A H 0.8519 0.0145 0.4423 0.107 Uiso 1 1 calc R
H17B H 0.9460 0.0659 0.4590 0.107 Uiso 1 1 calc R
H17C H 0.9350 0.0107 0.3824 0.107 Uiso 1 1 calc R
C18 C 0.3670(2) 0.22170(15) 0.33059(19) 0.0323(7) Uani 1 1 d .
C19 C 0.2703(2) 0.18775(16) 0.3047(2) 0.0370(8) Uani 1 1 d .
C20 C 0.1779(2) 0.22394(18) 0.2785(2) 0.0480(9) Uani 1 1 d .
H20 H 0.1121 0.2020 0.2630 0.058 Uiso 1 1 calc R
C21 C 0.1791(2) 0.28968(19) 0.2745(3) 0.0582(10) Uani 1 1 d .
H21 H 0.1150 0.3131 0.2539 0.070 Uiso 1 1 calc R
C22 C 0.2735(3) 0.32201(18) 0.3004(3) 0.0555(10) Uani 1 1 d .
H22 H 0.2739 0.3680 0.2979 0.067 Uiso 1 1 calc R
C23 C 0.3683(2) 0.28897(16) 0.3300(2) 0.0420(8) Uani 1 1 d .
C24 C 0.4690(3) 0.32861(17) 0.3614(3) 0.0530(10) Uani 1 1 d .
H24 H 0.5284 0.2975 0.3846 0.064 Uiso 1 1 calc R
C25 C 0.4657(3) 0.3730(2) 0.4419(3) 0.0846(15) Uani 1 1 d .
H25A H 0.4097 0.4052 0.4210 0.127 Uiso 1 1 calc R
H25B H 0.5336 0.3952 0.4643 0.127 Uiso 1 1 calc R
H25C H 0.4518 0.3471 0.4918 0.127 Uiso 1 1 calc R
C26 C 0.4916(3) 0.36581(18) 0.2824(3) 0.0668(12) Uani 1 1 d .
H26A H 0.4909 0.3360 0.2316 0.100 Uiso 1 1 calc R
H26B H 0.5610 0.3864 0.3033 0.100 Uiso 1 1 calc R
H26C H 0.4376 0.3992 0.2611 0.100 Uiso 1 1 calc R
C27 C 0.2615(2) 0.11467(16) 0.3049(2) 0.0416(8) Uani 1 1 d .
H27 H 0.3344 0.0963 0.3200 0.050 Uiso 1 1 calc R
C28 C 0.2011(3) 0.08954(18) 0.2106(3) 0.0587(10) Uani 1 1 d .
H28A H 0.1289 0.1064 0.1949 0.088 Uiso 1 1 calc R
H28B H 0.1994 0.0421 0.2117 0.088 Uiso 1 1 calc R
H28C H 0.2360 0.1040 0.1643 0.088 Uiso 1 1 calc R
C29 C 0.2089(3) 0.0907(2) 0.3775(3) 0.0657(12) Uani 1 1 d .
H29A H 0.2514 0.1037 0.4389 0.099 Uiso 1 1 calc R
H29B H 0.2033 0.0434 0.3745 0.099 Uiso 1 1 calc R
H29C H 0.1384 0.1097 0.3657 0.099 Uiso 1 1 calc R
C30 C 0.66509(19) 0.22851(14) 0.30797(18) 0.0266(7) Uani 1 1 d .
C31 C 0.8038(2) 0.28519(16) 0.2884(2) 0.0352(8) Uani 1 1 d .
C32 C 0.8209(2) 0.27485(15) 0.3791(2) 0.0338(7) Uani 1 1 d .
C33 C 0.7169(2) 0.22528(16) 0.48185(19) 0.0383(8) Uani 1 1 d .
H33 H 0.6450 0.2057 0.4683 0.046 Uiso 1 1 calc R
C34 C 0.7140(2) 0.28627(19) 0.5369(2) 0.0507(9) Uani 1 1 d .
H34A H 0.7860 0.2988 0.5700 0.076 Uiso 1 1 calc R
H34B H 0.6732 0.2782 0.5813 0.076 Uiso 1 1 calc R
H34C H 0.6810 0.3213 0.4950 0.076 Uiso 1 1 calc R
C35 C 0.7918(3) 0.17597(18) 0.5375(2) 0.0553(10) Uani 1 1 d .
H35A H 0.7831 0.1347 0.5041 0.083 Uiso 1 1 calc R
H35B H 0.7769 0.1698 0.5972 0.083 Uiso 1 1 calc R
H35C H 0.8644 0.1913 0.5475 0.083 Uiso 1 1 calc R
C36 C 0.6557(2) 0.26074(17) 0.14328(19) 0.0387(8) Uani 1 1 d .
H36 H 0.5812 0.2464 0.1340 0.046 Uiso 1 1 calc R
C37 C 0.6512(3) 0.32996(19) 0.1072(2) 0.0604(11) Uani 1 1 d .
H37A H 0.6344 0.3596 0.1520 0.091 Uiso 1 1 calc R
H37B H 0.5968 0.3331 0.0484 0.091 Uiso 1 1 calc R
H37C H 0.7197 0.3417 0.0981 0.091 Uiso 1 1 calc R
C38 C 0.7052(3) 0.21349(19) 0.0908(2) 0.0523(10) Uani 1 1 d .
H38A H 0.7803 0.2235 0.1020 0.079 Uiso 1 1 calc R
H38B H 0.6703 0.2170 0.0247 0.079 Uiso 1 1 calc R
H38C H 0.6972 0.1693 0.1116 0.079 Uiso 1 1 calc R
C39 C 0.8760(3) 0.3175(2) 0.2407(2) 0.0625(12) Uani 1 1 d .
H39A H 0.9472 0.3196 0.2826 0.094 Uiso 1 1 calc R
H39B H 0.8507 0.3614 0.2225 0.094 Uiso 1 1 calc R
H39C H 0.8774 0.2925 0.1857 0.094 Uiso 1 1 calc R
C40 C 0.9166(2) 0.29343(18) 0.4546(2) 0.0513(9) Uani 1 1 d .
H40A H 0.9690 0.3130 0.4275 0.077 Uiso 1 1 calc R
H40B H 0.9465 0.2547 0.4897 0.077 Uiso 1 1 calc R
H40C H 0.8967 0.3247 0.4958 0.077 Uiso 1 1 calc R

loop_
_atom_site_aniso_label
_atom_site_aniso_U_11
_atom_site_aniso_U_22
_atom_site_aniso_U_33
_atom_site_aniso_U_23
_atom_site_aniso_U_13
_atom_site_aniso_U_12
Si1 0.0164(3) 0.0363(5) 0.0205(4) 0.0022(4) 0.0043(3) -0.0026(3)
O1 0.0438(12) 0.0430(13) 0.0321(12) 0.0031(11) 0.0048(9) 0.0009(10)
O2 0.0229(10) 0.0475(13) 0.0324(11) 0.0069(10) 0.0044(8) 0.0046(9)
N1 0.0223(12) 0.0421(16) 0.0294(13) 0.0051(12) 0.0066(10) 0.0086(11)
N2 0.0196(11) 0.0385(15) 0.0277(13) 0.0059(12) 0.0088(10) 0.0049(10)
N3 0.0202(11) 0.0407(15) 0.0235(12) 0.0025(12) 0.0016(9) -0.0032(10)
N4 0.0195(11) 0.0485(16) 0.0218(12) 0.0065(12) 0.0042(9) -0.0083(11)
C1 0.077(3) 0.057(3) 0.075(3) 0.038(2) 0.041(2) 0.021(2)
C2 0.0308(16) 0.042(2) 0.0443(19) 0.0236(17) 0.0135(14) 0.0026(14)
C3 0.0296(16) 0.056(2) 0.0327(17) 0.0234(17) 0.0119(13) 0.0001(15)
C4 0.0259(15) 0.054(2) 0.0250(15) 0.0083(16) 0.0100(12) -0.0013(14)
C5 0.0421(19) 0.089(3) 0.0378(19) 0.006(2) 0.0172(15) 0.0080(19)
C6 0.0333(16) 0.0325(18) 0.0385(18) 0.0066(16) 0.0063(14) 0.0029(14)
C7 0.0269(15) 0.046(2) 0.0405(18) 0.0006(17) 0.0077(14) 0.0105(14)
C8 0.0339(17) 0.059(2) 0.059(2) -0.010(2) 0.0081(16) 0.0097(17)
C9 0.049(2) 0.064(3) 0.078(3) -0.027(2) 0.013(2) 0.0135(19)
C10 0.049(2) 0.052(2) 0.079(3) -0.025(2) 0.004(2) -0.0029(18)
C11 0.0382(18) 0.0347(19) 0.061(2) -0.0018(19) 0.0127(16) 0.0015(15)
C12 0.0304(17) 0.040(2) 0.091(3) -0.008(2) 0.0067(17) -0.0079(15)
C13 0.052(2) 0.054(3) 0.245(6) 0.040(3) 0.041(3) -0.012(2)
C14 0.046(2) 0.152(5) 0.091(3) -0.054(3) -0.004(2) 0.006(3)
C15 0.0251(15) 0.058(2) 0.0438(19) -0.0098(18) -0.0007(14) 0.0152(15)
C16 0.0356(19) 0.062(3) 0.077(3) -0.006(2) 0.0066(18) 0.0030(17)
C17 0.051(2) 0.090(3) 0.059(2) 0.008(2) -0.0092(19) 0.019(2)
C18 0.0239(15) 0.044(2) 0.0301(16) 0.0041(16) 0.0093(12) 0.0099(13)
C19 0.0242(15) 0.050(2) 0.0402(18) 0.0089(17) 0.0151(13) 0.0088(14)
C20 0.0278(17) 0.059(2) 0.061(2) 0.004(2) 0.0174(15) 0.0072(16)
C21 0.0277(18) 0.065(3) 0.082(3) 0.000(2) 0.0142(17) 0.0194(17)
C22 0.042(2) 0.043(2) 0.079(3) -0.004(2) 0.0127(18) 0.0126(16)
C23 0.0333(17) 0.043(2) 0.049(2) -0.0025(18) 0.0098(15) 0.0122(15)
C24 0.0404(18) 0.041(2) 0.073(2) -0.015(2) 0.0061(17) 0.0067(16)
C25 0.070(3) 0.071(3) 0.100(3) -0.032(3) 0.002(2) 0.017(2)
C26 0.047(2) 0.044(2) 0.104(3) 0.005(2) 0.011(2) -0.0063(17)
C27 0.0218(15) 0.050(2) 0.053(2) 0.0133(18) 0.0107(14) -0.0006(14)
C28 0.046(2) 0.057(2) 0.069(3) 0.012(2) 0.0084(18) -0.0031(18)
C29 0.043(2) 0.081(3) 0.077(3) 0.035(2) 0.0219(19) 0.0049(19)
C30 0.0196(13) 0.0357(17) 0.0222(14) 0.0016(14) 0.0015(11) -0.0002(12)
C31 0.0217(15) 0.051(2) 0.0308(17) 0.0027(16) 0.0038(12) -0.0112(13)
C32 0.0218(14) 0.0422(19) 0.0338(17) -0.0005(16) 0.0015(12) -0.0061(13)
C33 0.0330(16) 0.058(2) 0.0209(15) 0.0020(16) 0.0030(12) -0.0134(15)
C34 0.0371(18) 0.080(3) 0.0341(18) -0.009(2) 0.0080(14) 0.0045(18)
C35 0.075(2) 0.059(2) 0.0257(18) 0.0033(18) 0.0024(17) 0.004(2)
C36 0.0289(16) 0.062(2) 0.0218(15) 0.0113(16) 0.0006(12) -0.0121(15)
C37 0.054(2) 0.079(3) 0.045(2) 0.024(2) 0.0082(17) -0.013(2)
C38 0.0438(19) 0.081(3) 0.0318(18) 0.001(2) 0.0100(15) -0.0105(18)
C39 0.0395(19) 0.099(3) 0.048(2) 0.005(2) 0.0108(16) -0.034(2)
C40 0.0328(17) 0.068(2) 0.0435(19) -0.0003(19) -0.0061(15) -0.0171(17)

loop_
_atom_type_symbol
_atom_type_description
_atom_type_scat_dispersion_real
_atom_type_scat_dispersion_imag
_atom_type_scat_source
C C 0.0033 0.0016 'International Tables Vol C Tables 4.2.6.8 and 6.1.1.4'
H H 0.0000 0.0000 'International Tables Vol C Tables 4.2.6.8 and 6.1.1.4'
N N 0.0061 0.0033 'International Tables Vol C Tables 4.2.6.8 and 6.1.1.4'
O O 0.0106 0.0060 'International Tables Vol C Tables 4.2.6.8 and 6.1.1.4'
Si Si 0.0817 0.0704 'International Tables Vol C Tables 4.2.6.8 and 6.1.1.4'

loop_
_geom_angle_atom_site_label_1
_geom_angle_atom_site_label_2
_geom_angle_atom_site_label_3
_geom_angle
O1 Si1 O2 54.55(10)
O1 Si1 N2 137.99(11)
O2 Si1 N2 95.94(10)
O1 Si1 N1 94.75(11)
O2 Si1 N1 144.84(11)
N2 Si1 N1 98.52(11)
O1 Si1 C30 103.91(11)
O2 Si1 C30 101.20(11)
N2 Si1 C30 111.49(12)
N1 Si1 C30 102.96(11)
O2 O1 Si1 63.08(11)
O1 O2 Si1 62.37(10)
C2 N1 C6 113.8(2)
C2 N1 Si1 126.4(2)
C6 N1 Si1 119.17(18)
C4 N2 C18 115.5(2)
C4 N2 Si1 123.54(18)
C18 N2 Si1 120.21(18)
C30 N3 C32 110.4(2)
C30 N3 C33 124.2(2)
C32 N3 C33 125.0(2)
C30 N4 C31 110.3(2)
C30 N4 C36 125.1(2)
C31 N4 C36 124.6(2)
C1 C2 N1 123.2(3)
C1 C2 C3 119.6(3)
N1 C2 C3 117.2(3)
C4 C3 C2 128.3(3)
C3 C4 N2 122.1(3)
C3 C4 C5 120.4(3)
N2 C4 C5 117.4(3)
C11 C6 C7 119.9(3)
C11 C6 N1 119.1(3)
C7 C6 N1 121.0(3)
C8 C7 C6 119.0(3)
C8 C7 C15 118.0(3)
C6 C7 C15 123.0(3)
C9 C8 C7 121.8(3)
C8 C9 C10 118.6(3)
C11 C10 C9 121.8(3)
C10 C11 C6 119.1(3)
C10 C11 C12 118.6(3)
C6 C11 C12 122.3(3)
C13 C12 C14 113.4(4)
C13 C12 C11 110.4(3)
C14 C12 C11 111.5(3)
C7 C15 C16 112.1(3)
C7 C15 C17 111.3(3)
C16 C15 C17 109.5(3)
C23 C18 C19 120.4(3)
C23 C18 N2 120.8(3)
C19 C18 N2 118.8(3)
C20 C19 C18 117.8(3)
C20 C19 C27 118.3(3)
C18 C19 C27 123.8(2)
C21 C20 C19 121.9(3)
C20 C21 C22 119.6(3)
C21 C22 C23 121.4(3)
C22 C23 C18 118.8(3)
C22 C23 C24 118.0(3)
C18 C23 C24 123.2(3)
C26 C24 C23 111.7(3)
C26 C24 C25 112.0(3)
C23 C24 C25 111.0(3)
C19 C27 C28 111.0(3)
C19 C27 C29 111.9(3)
C28 C27 C29 109.5(3)
N4 C30 N3 104.7(2)
N4 C30 Si1 126.37(19)
N3 C30 Si1 128.4(2)
C32 C31 N4 107.1(2)
C32 C31 C39 127.5(3)
N4 C31 C39 125.3(3)
C31 C32 N3 107.3(2)
C31 C32 C40 127.2(3)
N3 C32 C40 125.3(3)
N3 C33 C35 113.9(3)
N3 C33 C34 111.4(3)
C35 C33 C34 111.5(2)
N4 C36 C38 111.5(2)
N4 C36 C37 111.6(3)
C38 C36 C37 113.5(3)

loop_
_geom_bond_atom_site_label_1
_geom_bond_atom_site_label_2
_geom_bond_distance
Si1 O1 1.682(2)
Si1 O2 1.6928(19)
Si1 N2 1.767(2)
Si1 N1 1.799(2)
Si1 C30 1.963(3)
O1 O2 1.547(3)
N1 C2 1.417(4)
N1 C6 1.455(4)
N2 C4 1.415(3)
N2 C18 1.454(3)
N3 C30 1.366(3)
N3 C32 1.381(3)
N3 C33 1.488(4)
N4 C30 1.363(3)
N4 C31 1.388(3)
N4 C36 1.499(3)
C1 C2 1.354(4)
C2 C3 1.428(4)
C3 C4 1.341(4)
C4 C5 1.477(4)
C6 C11 1.399(4)
C6 C7 1.408(4)
C7 C8 1.387(4)
C7 C15 1.517(4)
C8 C9 1.375(5)
C9 C10 1.392(5)
C10 C11 1.380(5)
C11 C12 1.532(4)
C12 C13 1.504(5)
C12 C14 1.522(5)
C15 C16 1.520(5)
C15 C17 1.540(4)
C18 C23 1.389(4)
C18 C19 1.415(4)
C19 C20 1.392(4)
C19 C27 1.513(5)
C20 C21 1.359(5)
C21 C22 1.373(5)
C22 C23 1.388(4)
C23 C24 1.523(4)
C24 C26 1.513(5)
C24 C25 1.530(5)
C27 C28 1.520(5)
C27 C29 1.528(4)
C31 C32 1.340(4)
C31 C39 1.497(4)
C32 C40 1.502(4)
C33 C35 1.506(4)
C33 C34 1.514(5)
C36 C38 1.511(5)
C36 C37 1.524(5)

loop_
_cod_related_entry_id
_cod_related_entry_code
_cod_related_entry_database
1 24603688 ChemSpider
